data_7002542
loop_
_publ_author_name
'Lin, Ya-Chi'
'Yu, Kuo-Hsuan'
'Huang, Shou-Ling'
'Liu, Yi-Hung'
'Wang, Yu'
'Liu, Shiuh-Tzung'
'Chen, Jwu-Ting'

_publ_section_title
;
 Alternating ethylene-norbornene copolymerization catalyzed by cationic
 organopalladium complexes bearing hemilabile bidentate ligands of
 \a-amino-pyridines
;
_journal_issue 41
_journal_name_full 'Dalton Transactions'
_journal_page_first 9058
_journal_page_last 9067
_journal_paper_doi 10.1039/b912068h
_journal_year 2009
_chemical_formula_sum 'C16 H21 Cl N2 Pd'
_chemical_formula_weight 383.20
_chemical_name_systematic
;
?
;
_space_group_IT_number 2
_symmetry_cell_setting triclinic
_symmetry_space_group_name_Hall '-P 1'
_symmetry_space_group_name_H-M 'P -1'
_atom_sites_solution_hydrogens geom
_atom_sites_solution_primary direct
_atom_sites_solution_secondary difmap
_audit_creation_method SHELXL-97
_cell_angle_alpha 108.6800(10)
_cell_angle_beta 101.9830(10)
_cell_angle_gamma 93.6160(10)
_cell_formula_units_Z 2
_cell_length_a 8.32470(10)
_cell_length_b 9.65630(10)
_cell_length_c 10.88200(10)
_cell_measurement_reflns_used 27539
_cell_measurement_temperature 295(2)
_cell_measurement_theta_max 27.5
_cell_measurement_theta_min 1
_cell_volume 802.658(16)
_computing_cell_refinement 'HKL Denzo & Scalepack (Otwinowski & Minor)'
_computing_data_collection 'COLLECT (Nonius BV)'
_computing_data_reduction 'HKL Denzo & Scalepack (Otwinowski & Minor)'
_computing_molecular_graphics SHELXTL
_computing_publication_material SHELXTL
_computing_structure_refinement 'SHELXL-97 (Sheldrick, 1997)'
_computing_structure_solution 'SHELXS-97 (Sheldrick, 1990)'
_diffrn_ambient_temperature 295(2)
_diffrn_measured_fraction_theta_full 0.991
_diffrn_measured_fraction_theta_max 0.991
_diffrn_measurement_device_type 'Nonius KappaCCD'
_diffrn_measurement_method CCD
_diffrn_radiation_monochromator graphite
_diffrn_radiation_source 'fine-focus sealed tube'
_diffrn_radiation_type MoK\a
_diffrn_radiation_wavelength 0.71073
_diffrn_reflns_av_R_equivalents 0.0183
_diffrn_reflns_av_sigmaI/netI 0.0228
_diffrn_reflns_limit_h_max 10
_diffrn_reflns_limit_h_min -10
_diffrn_reflns_limit_k_max 12
_diffrn_reflns_limit_k_min -12
_diffrn_reflns_limit_l_max 14
_diffrn_reflns_limit_l_min -14
_diffrn_reflns_number 6809
_diffrn_reflns_theta_full 27.50
_diffrn_reflns_theta_max 27.50
_diffrn_reflns_theta_min 2.84
_exptl_absorpt_coefficient_mu 1.314
_exptl_absorpt_correction_T_max 0.773
_exptl_absorpt_correction_T_min 0.651
_exptl_absorpt_correction_type multi-scan
_exptl_absorpt_process_details
;
multi-scan from symmetry-related measurements
Sortav (Blessing 1995)
;
_exptl_crystal_colour yellow
_exptl_crystal_density_diffrn 1.586
_exptl_crystal_density_method 'not measured'
_exptl_crystal_description plate
_exptl_crystal_F_000 388
_exptl_crystal_size_max 0.30
_exptl_crystal_size_mid 0.25
_exptl_crystal_size_min 0.20
_refine_diff_density_max 0.404
_refine_diff_density_min -0.457
_refine_diff_density_rms 0.058
_refine_ls_extinction_coef 0.0197(19)
_refine_ls_extinction_expression Fc^*^=kFc[1+0.001xFc^2^\l^3^/sin(2\q)]^-1/4^
_refine_ls_extinction_method SHELXL
_refine_ls_goodness_of_fit_ref 0.941
_refine_ls_hydrogen_treatment mixed
_refine_ls_matrix_type full
_refine_ls_number_parameters 186
_refine_ls_number_reflns 3657
_refine_ls_number_restraints 0
_refine_ls_restrained_S_all 0.941
_refine_ls_R_factor_all 0.0219
_refine_ls_R_factor_gt 0.0209
_refine_ls_shift/su_max 0.001
_refine_ls_shift/su_mean 0.000
_refine_ls_structure_factor_coef Fsqd
_refine_ls_weighting_details 'calc w=1/[\s^2^(Fo^2^)+(0.0409P)^2^+0.4050P] where P=(Fo^2^+2Fc^2^)/3'
_refine_ls_weighting_scheme calc
_refine_ls_wR_factor_gt 0.0603
_refine_ls_wR_factor_ref 0.0614
_reflns_number_gt 3528
_reflns_number_total 3657
_reflns_threshold_expression >2sigma(I)
_cod_data_source_file b912068h.txt
_cod_data_source_block ic11437
_cod_depositor_comments
;
The following automatic conversions were performed:
'_symmetry_cell_setting' value 'Triclinic' changed to 'triclinic'
according to '/home/saulius/struct/CIF-dictionaries/cif_core.dic'
dictionary named 'cif_core.dic' version 2.4.1 from 2010-06-29.

Automatic conversion script
Id: cif_fix_enum 1527 2010-12-29 10:47:43Z saulius 
;
_cod_original_cell_volume 802.657(15)
_cod_original_sg_symbol_H-M P-1
_cod_database_code 7002542

loop_
_symmetry_equiv_pos_as_xyz
'x, y, z'
'-x, -y, -z'

loop_
_atom_site_label
_atom_site_type_symbol
_atom_site_fract_x
_atom_site_fract_y
_atom_site_fract_z
_atom_site_U_iso_or_equiv
_atom_site_adp_type
_atom_site_occupancy
_atom_site_symmetry_multiplicity
_atom_site_calc_flag
_atom_site_refinement_flags
_atom_site_disorder_assembly
_atom_site_disorder_group
Pd1 Pd 0.033296(15) 0.456781(13) 0.339106(12) 0.02963(8) Uani 1 1 d . . .
Cl1 Cl 0.26347(7) 0.63202(6) 0.45617(6) 0.04584(13) Uani 1 1 d . . .
N1 N 0.1354(2) 0.27064(18) 0.37103(16) 0.0344(3) Uani 1 1 d . . .
N2 N -0.1723(2) 0.29319(18) 0.23519(16) 0.0320(3) Uani 1 1 d . . .
C1 C -0.0888(3) 0.6176(2) 0.2956(2) 0.0421(4) Uani 1 1 d . . .
H1A H -0.1989 0.5755 0.2425 0.063 Uiso 1 1 calc R . .
H1B H -0.0303 0.6610 0.2466 0.063 Uiso 1 1 calc R . .
H1C H -0.0948 0.6922 0.3771 0.063 Uiso 1 1 calc R . .
C2 C 0.2864(3) 0.2730(2) 0.4454(2) 0.0415(4) Uani 1 1 d . . .
H2A H 0.3596 0.3607 0.4804 0.050 Uiso 1 1 calc R . .
C3 C 0.3374(3) 0.1498(3) 0.4720(3) 0.0518(5) Uani 1 1 d . . .
H3A H 0.4436 0.1539 0.5224 0.062 Uiso 1 1 calc R . .
C4 C 0.2283(4) 0.0216(3) 0.4227(3) 0.0595(6) Uani 1 1 d . . .
H4A H 0.2587 -0.0621 0.4411 0.071 Uiso 1 1 calc R . .
C5 C 0.0720(3) 0.0176(2) 0.3451(3) 0.0528(5) Uani 1 1 d . . .
H5A H -0.0034 -0.0687 0.3107 0.063 Uiso 1 1 calc R . .
C6 C 0.0296(3) 0.1443(2) 0.31955(19) 0.0372(4) Uani 1 1 d . . .
C7 C -0.1314(3) 0.1407(2) 0.2230(2) 0.0433(4) Uani 1 1 d . . .
H7A H -0.1139 0.0970 0.1330 0.052 Uiso 1 1 calc R . .
C8 C -0.2777(4) 0.0446(3) 0.2306(4) 0.0739(9) Uani 1 1 d . . .
H8A H -0.3748 0.0476 0.1665 0.111 Uiso 1 1 calc R . .
H8B H -0.2965 0.0807 0.3187 0.111 Uiso 1 1 calc R . .
H8C H -0.2544 -0.0552 0.2113 0.111 Uiso 1 1 calc R . .
C9 C -0.2687(2) 0.2983(2) 0.10899(18) 0.0349(4) Uani 1 1 d . . .
C10 C -0.1905(3) 0.2881(3) 0.0052(2) 0.0443(5) Uani 1 1 d . . .
C11 C -0.2853(3) 0.2927(3) -0.1151(2) 0.0538(6) Uani 1 1 d . . .
H11A H -0.2359 0.2853 -0.1857 0.065 Uiso 1 1 calc R . .
C12 C -0.4508(3) 0.3081(3) -0.1308(2) 0.0555(6) Uani 1 1 d . . .
H12A H -0.5125 0.3099 -0.2118 0.067 Uiso 1 1 calc R . .
C13 C -0.5246(3) 0.3209(3) -0.0271(2) 0.0495(5) Uani 1 1 d . . .
H13A H -0.6362 0.3324 -0.0385 0.059 Uiso 1 1 calc R . .
C14 C -0.4360(2) 0.3169(2) 0.0954(2) 0.0405(4) Uani 1 1 d . . .
C15 C -0.0074(3) 0.2790(4) 0.0180(3) 0.0635(7) Uani 1 1 d . . .
H15A H 0.0425 0.2781 0.1055 0.095 Uiso 1 1 calc R . .
H15B H 0.0444 0.3629 0.0046 0.095 Uiso 1 1 calc R . .
H15C H 0.0070 0.1901 -0.0481 0.095 Uiso 1 1 calc R . .
C16 C -0.5225(3) 0.3351(4) 0.2065(3) 0.0612(7) Uani 1 1 d . . .
H16A H -0.6359 0.3470 0.1763 0.092 Uiso 1 1 calc R . .
H16B H -0.4681 0.4207 0.2815 0.092 Uiso 1 1 calc R . .
H16C H -0.5189 0.2493 0.2328 0.092 Uiso 1 1 calc R . .
H2 H -0.223(3) 0.316(3) 0.289(3) 0.037(6) Uiso 1 1 d . . .

loop_
_atom_site_aniso_label
_atom_site_aniso_U_11
_atom_site_aniso_U_22
_atom_site_aniso_U_33
_atom_site_aniso_U_23
_atom_site_aniso_U_13
_atom_site_aniso_U_12
Pd1 0.03092(10) 0.02810(10) 0.02870(9) 0.01122(6) 0.00336(6) 0.00039(6)
Cl1 0.0421(3) 0.0415(3) 0.0461(3) 0.0147(2) -0.0010(2) -0.0098(2)
N1 0.0372(8) 0.0326(8) 0.0333(7) 0.0130(6) 0.0052(6) 0.0049(6)
N2 0.0315(8) 0.0337(8) 0.0290(7) 0.0112(6) 0.0037(6) 0.0007(6)
C1 0.0455(11) 0.0370(10) 0.0451(11) 0.0186(8) 0.0062(9) 0.0076(8)
C2 0.0369(10) 0.0465(11) 0.0413(10) 0.0171(9) 0.0057(8) 0.0072(8)
C3 0.0485(12) 0.0576(14) 0.0536(13) 0.0258(11) 0.0071(10) 0.0201(10)
C4 0.0734(17) 0.0494(13) 0.0640(15) 0.0310(12) 0.0113(13) 0.0243(12)
C5 0.0651(15) 0.0345(10) 0.0570(13) 0.0190(10) 0.0061(11) 0.0052(10)
C6 0.0448(10) 0.0309(9) 0.0346(9) 0.0117(7) 0.0065(8) 0.0040(7)
C7 0.0504(12) 0.0312(9) 0.0389(10) 0.0075(8) -0.0007(9) -0.0010(8)
C8 0.0582(16) 0.0435(13) 0.106(2) 0.0299(15) -0.0090(16) -0.0170(11)
C9 0.0336(9) 0.0366(9) 0.0291(8) 0.0096(7) 0.0003(7) -0.0016(7)
C10 0.0439(11) 0.0531(12) 0.0332(9) 0.0126(9) 0.0073(8) 0.0043(9)
C11 0.0646(15) 0.0631(14) 0.0301(10) 0.0148(10) 0.0070(10) 0.0030(11)
C12 0.0639(15) 0.0559(14) 0.0345(10) 0.0132(10) -0.0090(10) 0.0030(11)
C13 0.0382(10) 0.0529(12) 0.0458(11) 0.0132(10) -0.0077(9) 0.0016(9)
C14 0.0331(9) 0.0447(10) 0.0376(9) 0.0118(8) 0.0007(8) -0.0009(8)
C15 0.0486(13) 0.102(2) 0.0441(12) 0.0250(13) 0.0180(10) 0.0144(13)
C16 0.0362(11) 0.092(2) 0.0577(14) 0.0276(14) 0.0129(10) 0.0092(12)

loop_
_atom_type_symbol
_atom_type_description
_atom_type_scat_dispersion_real
_atom_type_scat_dispersion_imag
_atom_type_scat_source
C C 0.0033 0.0016 'International Tables Vol C Tables 4.2.6.8 and 6.1.1.4'
H H 0.0000 0.0000 'International Tables Vol C Tables 4.2.6.8 and 6.1.1.4'
N N 0.0061 0.0033 'International Tables Vol C Tables 4.2.6.8 and 6.1.1.4'
Cl Cl 0.1484 0.1585 'International Tables Vol C Tables 4.2.6.8 and 6.1.1.4'
Pd Pd -0.9988 1.0072 'International Tables Vol C Tables 4.2.6.8 and 6.1.1.4'

loop_
_geom_angle_atom_site_label_1
_geom_angle_atom_site_label_2
_geom_angle_atom_site_label_3
_geom_angle
_geom_angle_site_symmetry_1
_geom_angle_site_symmetry_3
_geom_angle_publ_flag
C1 Pd1 N2 92.63(8) . . ?
C1 Pd1 N1 173.24(7) . . ?
N2 Pd1 N1 80.62(6) . . ?
C1 Pd1 Cl1 89.04(7) . . ?
N2 Pd1 Cl1 178.30(4) . . ?
N1 Pd1 Cl1 97.71(5) . . ?
C2 N1 C6 119.13(17) . . ?
C2 N1 Pd1 126.01(14) . . ?
C6 N1 Pd1 114.60(13) . . ?
C9 N2 C7 111.70(15) . . ?
C9 N2 Pd1 117.64(12) . . ?
C7 N2 Pd1 112.34(12) . . ?
N1 C2 C3 122.4(2) . . ?
C4 C3 C2 118.7(2) . . ?
C3 C4 C5 119.4(2) . . ?
C4 C5 C6 119.1(2) . . ?
N1 C6 C5 121.20(19) . . ?
N1 C6 C7 117.68(16) . . ?
C5 C6 C7 120.91(19) . . ?
N2 C7 C6 111.92(16) . . ?
N2 C7 C8 110.7(2) . . ?
C6 C7 C8 114.3(2) . . ?
C10 C9 C14 121.43(18) . . ?
C10 C9 N2 119.11(17) . . ?
C14 C9 N2 119.44(17) . . ?
C11 C10 C9 118.1(2) . . ?
C11 C10 C15 118.3(2) . . ?
C9 C10 C15 123.53(19) . . ?
C12 C11 C10 121.1(2) . . ?
C13 C12 C11 120.0(2) . . ?
C12 C13 C14 121.4(2) . . ?
C13 C14 C9 117.9(2) . . ?
C13 C14 C16 119.0(2) . . ?
C9 C14 C16 123.10(19) . . ?

loop_
_geom_bond_atom_site_label_1
_geom_bond_atom_site_label_2
_geom_bond_distance
_geom_bond_site_symmetry_2
_geom_bond_publ_flag
Pd1 C1 2.034(2) . ?
Pd1 N2 2.1013(16) . ?
Pd1 N1 2.1317(16) . ?
Pd1 Cl1 2.3140(5) . ?
N1 C2 1.341(3) . ?
N1 C6 1.341(3) . ?
N2 C9 1.457(2) . ?
N2 C7 1.503(3) . ?
C2 C3 1.382(3) . ?
C3 C4 1.370(4) . ?
C4 C5 1.387(4) . ?
C5 C6 1.389(3) . ?
C6 C7 1.512(3) . ?
C7 C8 1.516(3) . ?
C9 C10 1.397(3) . ?
C9 C14 1.399(3) . ?
C10 C11 1.396(3) . ?
C10 C15 1.512(3) . ?
C11 C12 1.376(4) . ?
C12 C13 1.369(4) . ?
C13 C14 1.397(3) . ?
C14 C16 1.501(3) . ?
